data_7108605
loop_
_publ_author_name
'Hiroyuki Tanaka'
'Katsuyuki Shizu'
'Hiroshi Miyazaki'
'Chihaya Adachi'

_publ_section_title
;
 Efficient green thermally activated delayed fluorescence (TADF) from a
 phenoxazine-triphenyltriazine (PXZ-TRZ) derivative
;
_journal_name_full Chem.Commun.
_journal_page_first 11392
_journal_paper_doi 10.1039/c2cc36237f
_journal_volume 48
_journal_year 2012
_chemical_formula_moiety 'C33 H22 N4 O'
_chemical_formula_sum 'C33 H22 N4 O'
_chemical_formula_weight 490.56
_space_group_IT_number 14
_symmetry_cell_setting monoclinic
_symmetry_Int_Tables_number 14
_symmetry_space_group_name_Hall '-P 2ybc'
_symmetry_space_group_name_H-M 'P 1 21/c 1'
_atom_sites_solution_hydrogens geom
_atom_sites_solution_primary direct
_atom_sites_solution_secondary difmap
_cell_angle_alpha 90.0000
_cell_angle_beta 94.522(16)
_cell_angle_gamma 90.0000
_cell_formula_units_Z 4
_cell_length_a 9.0392(19)
_cell_length_b 19.712(4)
_cell_length_c 13.727(3)
_cell_measurement_reflns_used 25283
_cell_measurement_temperature 113
_cell_measurement_theta_max 68.27
_cell_measurement_theta_min 3.23
_cell_volume 2438.3(9)
_computing_cell_refinement 'RAPID AUTO'
_computing_data_collection 'RAPID AUTO (Rigaku, ????)'
_computing_data_reduction 'RAPID AUTO'
_computing_molecular_graphics 'CrystalStructure 4.0'
_computing_publication_material 'CrystalStructure 4.0 (Rigaku, 2010)'
_computing_structure_refinement 'SHELXL97 (Sheldrick, 2008)'
_computing_structure_solution 'Il Milione (Burla, et al., 2007)'
_diffrn_ambient_temperature 113
_diffrn_detector_area_resol_mean 5.000
_diffrn_measured_fraction_theta_full 0.984
_diffrn_measured_fraction_theta_max 0.984
_diffrn_measurement_device_type 'Rigaku R-AXIS RAPID'
_diffrn_measurement_method \w
_diffrn_radiation_type 'Cu K\a'
_diffrn_radiation_wavelength 1.54187
_diffrn_reflns_av_R_equivalents 0.0327
_diffrn_reflns_limit_h_max 10
_diffrn_reflns_limit_h_min -10
_diffrn_reflns_limit_k_max 23
_diffrn_reflns_limit_k_min -23
_diffrn_reflns_limit_l_max 16
_diffrn_reflns_limit_l_min -16
_diffrn_reflns_number 31510
_diffrn_reflns_theta_full 68.24
_diffrn_reflns_theta_max 68.24
_diffrn_standards_number 0
_exptl_absorpt_coefficient_mu 0.653
_exptl_absorpt_correction_T_max 0.937
_exptl_absorpt_correction_T_min 0.711
_exptl_absorpt_correction_type multi-scan
_exptl_absorpt_process_details 'ABSCOR (Rigaku, 1995)'
_exptl_crystal_colour yellow
_exptl_crystal_density_diffrn 1.336
_exptl_crystal_density_method 'not measured'
_exptl_crystal_description prism
_exptl_crystal_F_000 1024.00
_exptl_crystal_size_max 0.200
_exptl_crystal_size_mid 0.120
_exptl_crystal_size_min 0.100
_refine_diff_density_max 0.220
_refine_diff_density_min -0.160
_refine_ls_extinction_method none
_refine_ls_goodness_of_fit_ref 0.950
_refine_ls_hydrogen_treatment constr
_refine_ls_number_parameters 343
_refine_ls_number_reflns 4398
_refine_ls_number_restraints 0
_refine_ls_R_factor_gt 0.0376
_refine_ls_shift/su_max 0.001
_refine_ls_structure_factor_coef Fsqd
_refine_ls_weighting_details 'w = 1/[\s^2^(Fo^2^)+(0.0491P)^2^+0.0000P] where P=(Fo^2^+2Fc^2^)/3'
_refine_ls_weighting_scheme calc
_refine_ls_wR_factor_ref 0.0885
_reflns_number_gt 3250
_reflns_number_total 4398
_reflns_threshold_expression F^2^>2.0\s(F^2^)
_cod_data_source_file c2cc36237f.txt
_cod_data_source_block opera1202e
_cod_database_code 7108605

loop_
_symmetry_equiv_pos_site_id
_symmetry_equiv_pos_as_xyz
1 +X,+Y,+Z
2 -X,1/2+Y,1/2-Z
3 -X,-Y,-Z
4 +X,1/2-Y,1/2+Z

loop_
_atom_site_label
_atom_site_type_symbol
_atom_site_fract_x
_atom_site_fract_y
_atom_site_fract_z
_atom_site_U_iso_or_equiv
_atom_site_adp_type
_atom_site_occupancy
_atom_site_symmetry_multiplicity
_atom_site_calc_flag
_atom_site_refinement_flags
O1 O 0.55786(10) 0.12688(5) 1.07880(7) 0.0349(3) Uani 1.0 4 d .
N1 N 1.14126(12) 0.00092(5) 0.59233(7) 0.0291(3) Uani 1.0 4 d .
N2 N 1.25739(12) 0.04039(5) 0.45324(8) 0.0296(3) Uani 1.0 4 d .
N3 N 1.11466(12) 0.11647(5) 0.54286(8) 0.0297(3) Uani 1.0 4 d .
N4 N 0.72177(12) 0.11316(6) 0.91437(8) 0.0314(3) Uani 1.0 4 d .
C1 C 1.08725(14) 0.06388(7) 0.60112(9) 0.0275(4) Uani 1.0 4 d .
C2 C 1.22670(14) -0.00788(7) 0.51755(9) 0.0277(4) Uani 1.0 4 d .
C3 C 1.19970(15) 0.10179(7) 0.46921(10) 0.0278(4) Uani 1.0 4 d .
C4 C 0.99051(14) 0.07650(7) 0.68184(9) 0.0271(4) Uani 1.0 4 d .
C5 C 0.95927(15) 0.02424(7) 0.74515(10) 0.0325(4) Uani 1.0 4 d .
C6 C 0.87053(15) 0.03607(7) 0.82112(10) 0.0340(4) Uani 1.0 4 d .
C7 C 0.81083(15) 0.10010(7) 0.83370(10) 0.0292(4) Uani 1.0 4 d .
C8 C 0.83892(15) 0.15190(7) 0.76992(9) 0.0317(4) Uani 1.0 4 d .
C9 C 0.92918(15) 0.14051(7) 0.69436(10) 0.0312(4) Uani 1.0 4 d .
C10 C 1.29241(15) -0.07568(7) 0.50438(9) 0.0288(4) Uani 1.0 4 d .
C11 C 1.40536(15) -0.08371(7) 0.44188(10) 0.0333(4) Uani 1.0 4 d .
C12 C 1.46649(16) -0.14699(8) 0.42855(11) 0.0399(4) Uani 1.0 4 d .
C13 C 1.41584(17) -0.20275(8) 0.47668(11) 0.0431(4) Uani 1.0 4 d .
C14 C 1.30313(17) -0.19536(7) 0.53850(11) 0.0411(4) Uani 1.0 4 d .
C15 C 1.24196(16) -0.13219(7) 0.55267(10) 0.0352(4) Uani 1.0 4 d .
C16 C 1.23467(14) 0.15743(7) 0.40255(9) 0.0290(4) Uani 1.0 4 d .
C17 C 1.18449(15) 0.22319(7) 0.41838(10) 0.0344(4) Uani 1.0 4 d .
C18 C 1.22126(17) 0.27538(7) 0.35746(10) 0.0412(4) Uani 1.0 4 d .
C19 C 1.30733(17) 0.26259(8) 0.28029(11) 0.0437(4) Uani 1.0 4 d .
C20 C 1.35684(16) 0.19793(8) 0.26403(10) 0.0414(4) Uani 1.0 4 d .
C21 C 1.32146(15) 0.14509(7) 0.32477(10) 0.0343(4) Uani 1.0 4 d .
C22 C 0.79469(15) 0.12810(6) 1.00667(10) 0.0283(4) Uani 1.0 4 d .
C23 C 0.94672(15) 0.13880(7) 1.02088(10) 0.0319(4) Uani 1.0 4 d .
C24 C 1.01214(16) 0.15674(7) 1.11204(10) 0.0371(4) Uani 1.0 4 d .
C25 C 0.92758(17) 0.16314(7) 1.19090(10) 0.0378(4) Uani 1.0 4 d .
C26 C 0.77586(16) 0.15146(7) 1.17819(10) 0.0345(4) Uani 1.0 4 d .
C27 C 0.71079(15) 0.13465(6) 1.08754(10) 0.0287(4) Uani 1.0 4 d .
C28 C 0.49620(15) 0.09509(7) 0.99462(10) 0.0284(4) Uani 1.0 4 d .
C29 C 0.35296(15) 0.07193(7) 0.99573(10) 0.0323(4) Uani 1.0 4 d .
C30 C 0.28315(15) 0.04168(7) 0.91367(10) 0.0359(4) Uani 1.0 4 d .
C31 C 0.35877(15) 0.03467(7) 0.83031(10) 0.0357(4) Uani 1.0 4 d .
C32 C 0.50400(15) 0.05803(7) 0.82911(10) 0.0322(4) Uani 1.0 4 d .
C33 C 0.57506(15) 0.08827(6) 0.91126(10) 0.0280(4) Uani 1.0 4 d .
H3 H 0.9492 0.1764 0.6511 0.0374 Uiso 1.0 4 calc R
H9 H 0.7963 0.1954 0.7778 0.0380 Uiso 1.0 4 calc R
H13 H 1.1251 0.2321 0.4710 0.0413 Uiso 1.0 4 calc R
H14 H 0.8505 0.0004 0.8647 0.0408 Uiso 1.0 4 calc R
H16 H 0.9990 -0.0197 0.7362 0.0389 Uiso 1.0 4 calc R
H17 H 1.4405 -0.0455 0.4083 0.0400 Uiso 1.0 4 calc R
H18 H 1.3563 0.1005 0.3134 0.0412 Uiso 1.0 4 calc R
H19 H 0.3017 0.0767 1.0531 0.0387 Uiso 1.0 4 calc R
H20 H 0.5549 0.0532 0.7715 0.0387 Uiso 1.0 4 calc R
H21 H 0.3114 0.0138 0.7737 0.0428 Uiso 1.0 4 calc R
H22 H 0.9727 0.1754 1.2533 0.0453 Uiso 1.0 4 calc R
H23 H 1.1651 -0.1273 0.5956 0.0423 Uiso 1.0 4 calc R
H24 H 0.1840 0.0258 0.9144 0.0430 Uiso 1.0 4 calc R
H25 H 1.1874 0.3201 0.3685 0.0495 Uiso 1.0 4 calc R
H26 H 1.0067 0.1338 0.9675 0.0383 Uiso 1.0 4 calc R
H27 H 0.7169 0.1551 1.2323 0.0414 Uiso 1.0 4 calc R
H28 H 1.1160 0.1647 1.1202 0.0445 Uiso 1.0 4 calc R
H29 H 1.4582 -0.2462 0.4674 0.0517 Uiso 1.0 4 calc R
H30 H 1.5437 -0.1521 0.3860 0.0478 Uiso 1.0 4 calc R
H31 H 1.4156 0.1894 0.2109 0.0497 Uiso 1.0 4 calc R
H32 H 1.2677 -0.2338 0.5713 0.0493 Uiso 1.0 4 calc R
H33 H 1.3322 0.2986 0.2385 0.0525 Uiso 1.0 4 calc R

loop_
_atom_site_aniso_label
_atom_site_aniso_U_11
_atom_site_aniso_U_22
_atom_site_aniso_U_33
_atom_site_aniso_U_12
_atom_site_aniso_U_13
_atom_site_aniso_U_23
O1 0.0313(6) 0.0429(6) 0.0316(6) -0.0019(5) 0.0100(5) -0.0069(5)
N1 0.0292(7) 0.0340(7) 0.0245(7) 0.0015(6) 0.0045(6) -0.0030(5)
N2 0.0293(7) 0.0328(7) 0.0271(7) 0.0006(5) 0.0043(6) -0.0022(5)
N3 0.0304(7) 0.0353(7) 0.0240(7) -0.0002(6) 0.0067(6) -0.0001(5)
N4 0.0271(7) 0.0437(7) 0.0244(7) -0.0047(6) 0.0078(6) -0.0053(6)
C1 0.0245(8) 0.0345(8) 0.0233(8) -0.0014(6) 0.0009(7) -0.0014(6)
C2 0.0254(8) 0.0351(8) 0.0225(8) -0.0024(6) 0.0008(7) -0.0036(6)
C3 0.0261(8) 0.0347(8) 0.0229(8) -0.0016(6) 0.0031(7) -0.0041(6)
C4 0.0252(8) 0.0352(8) 0.0210(8) -0.0025(6) 0.0019(6) -0.0036(6)
C5 0.0331(9) 0.0333(8) 0.0317(9) -0.0004(7) 0.0071(7) -0.0014(7)
C6 0.0352(9) 0.0342(8) 0.0338(9) -0.0027(7) 0.0111(7) 0.0024(7)
C7 0.0268(8) 0.0394(8) 0.0222(8) -0.0034(7) 0.0064(7) -0.0040(6)
C8 0.0343(9) 0.0341(8) 0.0273(8) 0.0017(7) 0.0063(7) -0.0034(7)
C9 0.0347(9) 0.0349(8) 0.0245(8) -0.0011(7) 0.0057(7) -0.0007(6)
C10 0.0281(8) 0.0331(8) 0.0248(8) 0.0008(6) 0.0002(7) -0.0043(6)
C11 0.0321(9) 0.0373(9) 0.0307(9) 0.0001(7) 0.0036(7) -0.0070(7)
C12 0.0350(9) 0.0462(10) 0.0387(10) 0.0037(7) 0.0052(8) -0.0131(8)
C13 0.0462(10) 0.0383(9) 0.0438(10) 0.0076(8) -0.0022(8) -0.0124(8)
C14 0.0499(10) 0.0339(9) 0.0394(10) -0.0004(8) 0.0026(8) -0.0011(7)
C15 0.0374(9) 0.0395(9) 0.0289(9) 0.0025(7) 0.0039(7) -0.0020(7)
C16 0.0278(8) 0.0362(8) 0.0232(8) -0.0017(6) 0.0037(7) -0.0005(6)
C17 0.0381(9) 0.0371(9) 0.0292(9) -0.0002(7) 0.0100(7) -0.0013(7)
C18 0.0522(10) 0.0358(9) 0.0373(9) -0.0010(8) 0.0143(8) -0.0005(7)
C19 0.0530(11) 0.0420(9) 0.0385(10) -0.0056(8) 0.0180(8) 0.0059(8)
C20 0.0421(10) 0.0512(10) 0.0328(9) 0.0011(8) 0.0150(8) 0.0020(8)
C21 0.0344(9) 0.0406(9) 0.0288(9) 0.0031(7) 0.0075(7) -0.0010(7)
C22 0.0319(8) 0.0280(8) 0.0252(8) -0.0005(6) 0.0040(7) -0.0018(6)
C23 0.0312(9) 0.0362(8) 0.0294(9) -0.0019(7) 0.0082(7) -0.0024(7)
C24 0.0333(9) 0.0403(9) 0.0375(9) -0.0030(7) 0.0004(8) -0.0032(7)
C25 0.0445(10) 0.0407(9) 0.0274(9) -0.0004(8) -0.0010(8) -0.0042(7)
C26 0.0427(10) 0.0370(9) 0.0246(8) 0.0016(7) 0.0074(8) -0.0031(7)
C27 0.0300(8) 0.0276(8) 0.0292(8) 0.0010(6) 0.0062(7) -0.0004(6)
C28 0.0308(8) 0.0283(8) 0.0265(8) 0.0035(6) 0.0039(7) -0.0006(6)
C29 0.0274(8) 0.0336(8) 0.0372(9) 0.0032(7) 0.0110(7) 0.0049(7)
C30 0.0267(8) 0.0371(9) 0.0436(10) -0.0007(7) 0.0022(8) 0.0053(7)
C31 0.0336(9) 0.0381(9) 0.0344(9) 0.0004(7) -0.0034(8) 0.0015(7)
C32 0.0323(9) 0.0372(8) 0.0276(8) 0.0011(7) 0.0045(7) 0.0010(7)
C33 0.0268(8) 0.0301(8) 0.0280(8) 0.0014(6) 0.0072(7) 0.0032(6)

loop_
_atom_type_symbol
_atom_type_description
_atom_type_scat_dispersion_real
_atom_type_scat_dispersion_imag
_atom_type_scat_source
C C 0.0181 0.0091
;
International Tables for Crystallography
(1992, Vol. C, Tables 4.2.6.8 and 6.1.1.4)
;
H H 0.0000 0.0000
;
International Tables for Crystallography
(1992, Vol. C, Table 6.1.1.4)
;
O O 0.0492 0.0322
;
International Tables for Crystallography
(1992, Vol. C, Tables 4.2.6.8 and 6.1.1.4)
;
N N 0.0311 0.0180
;
International Tables for Crystallography
(1992, Vol. C, Tables 4.2.6.8 and 6.1.1.4)
;

loop_
_geom_angle_atom_site_label_1
_geom_angle_atom_site_label_2
_geom_angle_atom_site_label_3
_geom_angle
_geom_angle_publ_flag
C27 O1 C28 116.93(11) yes
C1 N1 C2 115.02(11) yes
C2 N2 C3 115.39(12) yes
C1 N3 C3 115.03(11) yes
C7 N4 C22 118.46(11) yes
C7 N4 C33 119.64(11) yes
C22 N4 C33 118.07(12) yes
N1 C1 N3 125.04(12) yes
N1 C1 C4 117.48(12) yes
N3 C1 C4 117.48(12) yes
N1 C2 N2 124.90(12) yes
N1 C2 C10 118.07(12) yes
N2 C2 C10 117.03(12) yes
N2 C3 N3 124.57(13) yes
N2 C3 C16 117.58(13) yes
N3 C3 C16 117.84(12) yes
C1 C4 C5 120.16(13) yes
C1 C4 C9 120.44(12) yes
C5 C4 C9 119.40(13) yes
C4 C5 C6 120.26(13) yes
C5 C6 C7 120.04(13) yes
N4 C7 C6 120.23(13) yes
N4 C7 C8 119.74(13) yes
C6 C7 C8 120.02(13) yes
C7 C8 C9 120.16(13) yes
C4 C9 C8 120.10(13) yes
C2 C10 C11 119.91(12) yes
C2 C10 C15 121.01(13) yes
C11 C10 C15 119.07(13) yes
C10 C11 C12 120.26(14) yes
C11 C12 C13 120.30(15) yes
C12 C13 C14 119.87(15) yes
C13 C14 C15 120.20(14) yes
C10 C15 C14 120.29(14) yes
C3 C16 C17 120.30(12) yes
C3 C16 C21 120.32(13) yes
C17 C16 C21 119.35(13) yes
C16 C17 C18 120.01(13) yes
C17 C18 C19 120.20(14) yes
C18 C19 C20 120.15(14) yes
C19 C20 C21 120.34(14) yes
C16 C21 C20 119.95(13) yes
N4 C22 C23 122.98(13) yes
N4 C22 C27 119.16(12) yes
C23 C22 C27 117.83(13) yes
C22 C23 C24 120.81(14) yes
C23 C24 C25 120.54(14) yes
C24 C25 C26 119.30(13) yes
C25 C26 C27 120.13(14) yes
O1 C27 C22 121.35(12) yes
O1 C27 C26 117.23(13) yes
C22 C27 C26 121.38(13) yes
O1 C28 C29 117.16(13) yes
O1 C28 C33 121.66(12) yes
C29 C28 C33 121.17(13) yes
C28 C29 C30 120.29(14) yes
C29 C30 C31 119.53(13) yes
C30 C31 C32 120.25(13) yes
C31 C32 C33 120.59(13) yes
N4 C33 C28 118.63(12) yes
N4 C33 C32 123.20(13) yes
C28 C33 C32 118.17(13) yes
C4 C5 H16 119.867 no
C6 C5 H16 119.869 no
C5 C6 H14 119.982 no
C7 C6 H14 119.981 no
C7 C8 H9 119.923 no
C9 C8 H9 119.921 no
C4 C9 H3 119.955 no
C8 C9 H3 119.945 no
C10 C11 H17 119.863 no
C12 C11 H17 119.875 no
C11 C12 H30 119.846 no
C13 C12 H30 119.852 no
C12 C13 H29 120.072 no
C14 C13 H29 120.058 no
C13 C14 H32 119.904 no
C15 C14 H32 119.898 no
C10 C15 H23 119.850 no
C14 C15 H23 119.859 no
C16 C17 H13 119.998 no
C18 C17 H13 119.988 no
C17 C18 H25 119.898 no
C19 C18 H25 119.900 no
C18 C19 H33 119.923 no
C20 C19 H33 119.931 no
C19 C20 H31 119.827 no
C21 C20 H31 119.835 no
C16 C21 H18 120.024 no
C20 C21 H18 120.030 no
C22 C23 H26 119.598 no
C24 C23 H26 119.592 no
C23 C24 H28 119.733 no
C25 C24 H28 119.728 no
C24 C25 H22 120.344 no
C26 C25 H22 120.356 no
C25 C26 H27 119.934 no
C27 C26 H27 119.939 no
C28 C29 H19 119.853 no
C30 C29 H19 119.859 no
C29 C30 H24 120.236 no
C31 C30 H24 120.234 no
C30 C31 H21 119.877 no
C32 C31 H21 119.870 no
C31 C32 H20 119.706 no
C33 C32 H20 119.704 no

loop_
_geom_bond_atom_site_label_1
_geom_bond_atom_site_label_2
_geom_bond_distance
_geom_bond_publ_flag
O1 C27 1.3866(17) yes
O1 C28 1.3918(17) yes
N1 C1 1.3426(18) yes
N1 C2 1.3436(17) yes
N2 C2 1.3417(17) yes
N2 C3 1.3427(18) yes
N3 C1 1.3442(17) yes
N3 C3 1.3488(19) yes
N4 C7 1.4426(19) yes
N4 C22 1.4123(18) yes
N4 C33 1.4115(18) yes
C1 C4 1.4856(19) yes
C2 C10 1.479(2) yes
C3 C16 1.478(2) yes
C4 C5 1.391(2) yes
C4 C9 1.394(2) yes
C5 C6 1.385(2) yes
C6 C7 1.389(2) yes
C7 C8 1.382(2) yes
C8 C9 1.388(2) yes
C10 C11 1.393(2) yes
C10 C15 1.391(2) yes
C11 C12 1.382(2) yes
C12 C13 1.379(3) yes
C13 C14 1.384(3) yes
C14 C15 1.382(2) yes
C16 C17 1.396(2) yes
C16 C21 1.395(2) yes
C17 C18 1.383(2) yes
C18 C19 1.386(3) yes
C19 C20 1.375(3) yes
C20 C21 1.387(2) yes
C22 C23 1.389(2) yes
C22 C27 1.399(2) yes
C23 C24 1.387(2) yes
C24 C25 1.379(2) yes
C25 C26 1.388(3) yes
C26 C27 1.3743(19) yes
C28 C29 1.374(2) yes
C28 C33 1.401(2) yes
C29 C30 1.3822(19) yes
C30 C31 1.385(2) yes
C31 C32 1.393(2) yes
C32 C33 1.3876(19) yes
C5 H16 0.950 no
C6 H14 0.950 no
C8 H9 0.950 no
C9 H3 0.950 no
C11 H17 0.950 no
C12 H30 0.950 no
C13 H29 0.950 no
C14 H32 0.950 no
C15 H23 0.950 no
C17 H13 0.950 no
C18 H25 0.950 no
C19 H33 0.950 no
C20 H31 0.950 no
C21 H18 0.950 no
C23 H26 0.950 no
C24 H28 0.950 no
C25 H22 0.950 no
C26 H27 0.950 no
C29 H19 0.950 no
C30 H24 0.950 no
C31 H21 0.950 no
C32 H20 0.950 no

loop_
_geom_contact_atom_site_label_1
_geom_contact_atom_site_label_2
_geom_contact_distance
_geom_contact_publ_flag
_geom_contact_site_symmetry_2
O1 N4 2.8089(16) no .
N1 C3 2.6888(18) no .
N1 C5 2.8039(19) no .
N1 C15 2.8440(18) no .
N2 C1 2.6818(18) no .
N2 C11 2.7983(18) no .
N2 C21 2.8046(18) no .
N3 C2 2.6852(18) no .
N3 C9 2.8125(19) no .
N3 C17 2.8131(18) no .
C4 C7 2.781(2) no .
C5 C8 2.773(2) no .
C6 C9 2.774(2) no .
C6 C22 3.244(2) no .
C6 C23 3.435(2) no .
C6 C32 3.352(2) no .
C6 C33 3.201(2) no .
C7 C23 2.863(2) no .
C7 C32 2.891(2) no .
C8 C22 3.339(2) no .
C8 C23 3.515(2) no .
C8 C33 3.429(2) no .
C10 C13 2.780(3) no .
C11 C14 2.766(2) no .
C12 C15 2.766(3) no .
C16 C19 2.778(2) no .
C17 C20 2.772(2) no .
C18 C21 2.772(2) no .
C22 C25 2.799(2) no .
C22 C28 2.768(2) no .
C23 C26 2.763(2) no .
C24 C27 2.753(2) no .
C27 C29 3.597(2) no .
C27 C33 2.780(2) no .
C28 C31 2.758(2) no .
C29 C32 2.768(2) no .
C30 C33 2.797(2) no .
O1 C13 3.456(2) no 2_756
O1 C20 3.5294(19) no 1_456
O1 C31 3.4810(18) no 3_657
N1 N1 3.4536(16) no 3_756
N1 C1 3.4763(17) no 3_756
N1 C2 3.5448(18) no 3_756
N2 C5 3.4690(18) no 3_756
N2 C11 3.3768(19) no 3_856
N2 C12 3.5552(19) no 3_856
N3 C15 3.3971(19) no 3_756
C1 N1 3.4763(17) no 3_756
C1 C2 3.3461(19) no 3_756
C2 N1 3.5448(18) no 3_756
C2 C1 3.3461(19) no 3_756
C2 C4 3.5112(19) no 3_756
C3 C12 3.347(2) no 3_856
C4 C2 3.5112(19) no 3_756
C4 C10 3.4704(19) no 3_756
C5 N2 3.4690(18) no 3_756
C9 C10 3.497(2) no 3_756
C10 C4 3.4704(19) no 3_756
C10 C9 3.497(2) no 3_756
C11 N2 3.3768(19) no 3_856
C12 N2 3.5552(19) no 3_856
C12 C3 3.347(2) no 3_856
C12 C16 3.424(2) no 3_856
C13 O1 3.456(2) no 2_746
C13 C16 3.564(2) no 3_856
C13 C27 3.493(2) no 2_746
C15 N3 3.3971(19) no 3_756
C16 C12 3.424(2) no 3_856
C16 C13 3.564(2) no 3_856
C20 O1 3.5294(19) no 1_654
C27 C13 3.493(2) no 2_756
C27 C30 3.476(2) no 3_657
C27 C31 3.594(2) no 3_657
C28 C29 3.562(2) no 3_657
C28 C30 3.526(2) no 3_657
C29 C28 3.562(2) no 3_657
C29 C33 3.449(2) no 3_657
C30 C27 3.476(2) no 3_657
C30 C28 3.526(2) no 3_657
C31 O1 3.4810(18) no 3_657
C31 C27 3.594(2) no 3_657
C33 C29 3.449(2) no 3_657
O1 H19 2.5168 no .
O1 H27 2.5170 no .
N1 H16 2.4743 no .
N1 H23 2.5376 no .
N2 H17 2.4799 no .
N2 H18 2.4818 no .
N3 H3 2.4877 no .
N3 H13 2.4881 no .
N4 H9 2.6070 no .
N4 H14 2.6244 no .
N4 H20 2.6551 no .
N4 H26 2.6518 no .
C1 H3 2.6609 no .
C1 H16 2.6508 no .
C2 H17 2.6441 no .
C2 H23 2.6638 no .
C3 H13 2.6563 no .
C3 H18 2.6561 no .
C4 H9 3.2674 no .
C4 H14 3.2640 no .
C5 H3 3.2636 no .
C6 H9 3.2569 no .
C6 H20 2.9003 no .
C6 H26 2.9784 no .
C7 H3 3.2562 no .
C7 H16 3.2591 no .
C7 H20 2.5736 no .
C7 H26 2.5367 no .
C8 H14 3.2563 no .
C8 H20 3.2227 no .
C8 H26 3.0223 no .
C9 H16 3.2634 no .
C10 H30 3.2635 no .
C10 H32 3.2623 no .
C11 H23 3.2600 no .
C11 H29 3.2524 no .
C12 H32 3.2485 no .
C13 H17 3.2508 no .
C13 H23 3.2544 no .
C14 H30 3.2489 no .
C15 H17 3.2597 no .
C15 H29 3.2554 no .
C16 H25 3.2644 no .
C16 H31 3.2662 no .
C17 H18 3.2689 no .
C17 H33 3.2564 no .
C18 H31 3.2497 no .
C19 H13 3.2573 no .
C19 H18 3.2520 no .
C20 H25 3.2485 no .
C21 H13 3.2687 no .
C21 H33 3.2532 no .
C22 H9 3.4114 no .
C22 H14 3.2478 no .
C22 H27 3.2726 no .
C22 H28 3.2669 no .
C23 H14 3.5365 no .
C23 H22 3.2607 no .
C24 H27 3.2467 no .
C25 H26 3.2549 no .
C26 H28 3.2467 no .
C27 H22 3.2521 no .
C27 H26 3.2499 no .
C28 H20 3.2551 no .
C28 H24 3.2481 no .
C29 H21 3.2491 no .
C30 H20 3.2630 no .
C31 H19 3.2494 no .
C32 H14 3.3314 no .
C32 H24 3.2673 no .
C33 H9 3.5207 no .
C33 H14 3.1401 no .
C33 H19 3.2725 no .
C33 H21 3.2691 no .
H3 H9 2.3356 no .
H3 H13 3.2346 no .
H9 H20 3.5496 no .
H9 H26 3.3303 no .
H13 H25 2.3311 no .
H14 H16 2.3325 no .
H14 H20 3.0528 no .
H14 H26 3.2537 no .
H16 H23 3.3076 no .
H17 H18 3.2266 no .
H17 H30 2.3283 no .
H18 H31 2.3353 no .
H19 H24 2.3335 no .
H20 H21 2.3364 no .
H21 H24 2.3369 no .
H22 H27 2.3422 no .
H22 H28 2.3302 no .
H23 H32 2.3290 no .
H25 H33 2.3334 no .
H26 H28 2.3274 no .
H29 H30 2.3280 no .
H29 H32 2.3335 no .
H31 H33 2.3215 no .
O1 H21 3.5795 no 3_657
O1 H29 2.5834 no 2_756
O1 H31 2.6135 no 1_456
N1 H21 2.8331 no 1_655
N2 H16 3.3689 no 3_756
N2 H17 3.2035 no 3_856
N2 H30 3.5102 no 3_856
N3 H23 3.0487 no 3_756
N3 H30 3.2411 no 3_856
N4 H32 3.0240 no 2_756
C1 H21 3.1519 no 1_655
C2 H17 3.2729 no 3_856
C2 H21 3.5653 no 1_655
C3 H23 3.3848 no 3_756
C3 H30 3.0956 no 3_856
C4 H21 3.3093 no 1_655
C5 H21 3.1826 no 1_655
C5 H24 2.9636 no 1_655
C6 H19 3.2820 no 3_657
C6 H24 3.0230 no 1_655
C8 H25 3.3746 no 4_555
C8 H32 3.3296 no 2_756
C9 H25 3.2996 no 4_555
C10 H3 3.5399 no 3_756
C10 H17 3.5383 no 3_856
C11 H17 3.4944 no 3_856
C11 H20 3.0395 no 3_756
C12 H20 3.3037 no 3_756
C12 H33 3.2221 no 2_845
C14 H3 3.3437 no 3_756
C14 H9 3.4869 no 2_746
C14 H27 3.2641 no 3_757
C15 H3 3.2874 no 3_756
C15 H22 3.5219 no 3_757
C15 H27 2.9807 no 3_757
C16 H22 3.0278 no 1_554
C16 H30 3.3953 no 3_856
C17 H22 3.0008 no 1_554
C17 H26 3.3407 no 4_554
C17 H29 3.5062 no 3_856
C18 H22 3.2357 no 1_554
C18 H26 3.1168 no 4_554
C19 H22 3.4731 no 1_554
C19 H28 3.3081 no 1_554
C19 H30 3.2153 no 2_855
C20 H22 3.4920 no 1_554
C20 H27 3.4233 no 1_654
C20 H28 2.8960 no 1_554
C21 H22 3.2819 no 1_554
C21 H28 3.2647 no 1_554
C22 H24 3.2221 no 3_657
C22 H29 3.4097 no 2_756
C22 H32 2.9628 no 2_756
C23 H13 3.1175 no 4_555
C23 H14 3.5917 no 3_757
C23 H19 3.4299 no 1_655
C23 H24 3.4915 no 1_655
C23 H24 3.5888 no 3_657
C23 H25 3.2372 no 4_555
C23 H32 3.3581 no 2_756
C24 H3 3.3883 no 4_555
C24 H13 3.1469 no 4_555
C24 H14 3.3426 no 3_757
C24 H16 3.4168 no 3_757
C24 H19 3.2132 no 1_655
C25 H3 3.2189 no 4_555
C25 H9 3.2905 no 4_555
C25 H16 3.0540 no 3_757
C25 H23 3.1905 no 3_757
C26 H9 3.3128 no 4_555
C26 H16 3.4478 no 3_757
C26 H21 3.4290 no 3_657
C26 H23 3.1455 no 3_757
C26 H29 3.4467 no 2_756
C26 H31 3.4056 no 1_456
C27 H21 3.5064 no 3_657
C27 H24 3.3036 no 3_657
C27 H29 2.8711 no 2_756
C27 H31 3.4448 no 1_456
C27 H32 3.4032 no 2_756
C28 H25 3.5799 no 4_455
C28 H29 3.1940 no 2_756
C29 H14 3.1049 no 3_657
C29 H25 3.0662 no 4_455
C29 H26 3.3532 no 1_455
C29 H28 3.3804 no 1_455
C30 H14 3.4617 no 3_657
C30 H25 2.9099 no 4_455
C30 H26 3.2217 no 1_455
C31 H16 3.5683 no 1_455
C31 H25 3.3157 no 4_455
C31 H33 3.5216 no 4_455
C32 H17 3.3452 no 3_756
C32 H19 3.5082 no 3_657
C32 H30 3.4850 no 3_756
C32 H33 3.4122 no 4_455
C33 H19 3.4604 no 3_657
H3 C10 3.5399 no 3_756
H3 C14 3.3437 no 3_756
H3 C15 3.2874 no 3_756
H3 C24 3.3883 no 4_554
H3 C25 3.2189 no 4_554
H3 H22 3.2402 no 4_554
H3 H23 3.5937 no 3_756
H3 H25 3.5407 no 4_555
H3 H28 3.5171 no 4_554
H9 C14 3.4869 no 2_756
H9 C25 3.2905 no 4_554
H9 C26 3.3128 no 4_554
H9 H22 3.0369 no 4_554
H9 H27 3.0854 no 4_554
H9 H32 2.6000 no 2_756
H13 C23 3.1175 no 4_554
H13 C24 3.1469 no 4_554
H13 H22 3.3810 no 1_554
H13 H23 3.4062 no 3_756
H13 H26 2.8517 no 4_554
H13 H28 2.8929 no 4_554
H13 H32 3.5522 no 3_756
H14 C23 3.5917 no 3_757
H14 C24 3.3426 no 3_757
H14 C29 3.1049 no 3_657
H14 C30 3.4617 no 3_657
H14 H18 3.5646 no 3_756
H14 H19 2.3916 no 3_657
H14 H24 3.0794 no 1_655
H14 H24 3.1156 no 3_657
H14 H28 3.2727 no 3_757
H16 N2 3.3689 no 3_756
H16 C24 3.4168 no 3_757
H16 C25 3.0540 no 3_757
H16 C26 3.4478 no 3_757
H16 C31 3.5683 no 1_655
H16 H21 2.9065 no 1_655
H16 H22 3.0819 no 3_757
H16 H24 2.9903 no 1_655
H17 N2 3.2035 no 3_856
H17 C2 3.2729 no 3_856
H17 C10 3.5383 no 3_856
H17 C11 3.4944 no 3_856
H17 C32 3.3452 no 3_756
H17 H17 3.2080 no 3_856
H17 H20 2.4769 no 3_756
H17 H21 3.5424 no 3_756
H18 H14 3.5646 no 3_756
H18 H19 3.5987 no 1_654
H18 H20 3.3672 no 3_756
H18 H28 3.5270 no 1_554
H19 C6 3.2820 no 3_657
H19 C23 3.4299 no 1_455
H19 C24 3.2132 no 1_455
H19 C32 3.5082 no 3_657
H19 C33 3.4604 no 3_657
H19 H14 2.3916 no 3_657
H19 H18 3.5987 no 1_456
H19 H25 3.3477 no 4_455
H19 H26 3.0436 no 1_455
H19 H28 2.6293 no 1_455
H19 H31 3.2143 no 1_456
H20 C11 3.0395 no 3_756
H20 C12 3.3037 no 3_756
H20 H17 2.4769 no 3_756
H20 H18 3.3672 no 3_756
H20 H30 2.9948 no 3_756
H20 H33 3.5567 no 4_455
H21 O1 3.5795 no 3_657
H21 N1 2.8331 no 1_455
H21 C1 3.1519 no 1_455
H21 C2 3.5653 no 1_455
H21 C4 3.3093 no 1_455
H21 C5 3.1826 no 1_455
H21 C26 3.4290 no 3_657
H21 C27 3.5064 no 3_657
H21 H16 2.9065 no 1_455
H21 H17 3.5424 no 3_756
H21 H27 3.3405 no 3_657
H22 C15 3.5219 no 3_757
H22 C16 3.0278 no 1_556
H22 C17 3.0008 no 1_556
H22 C18 3.2357 no 1_556
H22 C19 3.4731 no 1_556
H22 C20 3.4920 no 1_556
H22 C21 3.2819 no 1_556
H22 H3 3.2402 no 4_555
H22 H9 3.0369 no 4_555
H22 H13 3.3810 no 1_556
H22 H16 3.0819 no 3_757
H22 H23 2.6768 no 3_757
H22 H32 3.5598 no 3_757
H23 N3 3.0487 no 3_756
H23 C3 3.3848 no 3_756
H23 C25 3.1905 no 3_757
H23 C26 3.1455 no 3_757
H23 H3 3.5937 no 3_756
H23 H13 3.4062 no 3_756
H23 H22 2.6768 no 3_757
H23 H27 2.5739 no 3_757
H24 C5 2.9636 no 1_455
H24 C6 3.0230 no 1_455
H24 C22 3.2221 no 3_657
H24 C23 3.4915 no 1_455
H24 C23 3.5888 no 3_657
H24 C27 3.3036 no 3_657
H24 H14 3.0794 no 1_455
H24 H14 3.1156 no 3_657
H24 H16 2.9903 no 1_455
H24 H25 3.1020 no 4_455
H24 H26 2.7954 no 1_455
H25 C8 3.3746 no 4_554
H25 C9 3.2996 no 4_554
H25 C23 3.2372 no 4_554
H25 C28 3.5799 no 4_654
H25 C29 3.0662 no 4_654
H25 C30 2.9099 no 4_654
H25 C31 3.3157 no 4_654
H25 H3 3.5407 no 4_554
H25 H19 3.3477 no 4_654
H25 H24 3.1020 no 4_654
H25 H26 2.3857 no 4_554
H25 H28 3.5768 no 4_554
H26 C17 3.3407 no 4_555
H26 C18 3.1168 no 4_555
H26 C29 3.3532 no 1_655
H26 C30 3.2217 no 1_655
H26 H13 2.8517 no 4_555
H26 H19 3.0436 no 1_655
H26 H24 2.7954 no 1_655
H26 H25 2.3857 no 4_555
H27 C14 3.2641 no 3_757
H27 C15 2.9807 no 3_757
H27 C20 3.4233 no 1_456
H27 H9 3.0854 no 4_555
H27 H21 3.3405 no 3_657
H27 H23 2.5739 no 3_757
H27 H31 2.7992 no 1_456
H27 H32 3.1047 no 3_757
H28 C19 3.3081 no 1_556
H28 C20 2.8960 no 1_556
H28 C21 3.2647 no 1_556
H28 C29 3.3804 no 1_655
H28 H3 3.5171 no 4_555
H28 H13 2.8929 no 4_555
H28 H14 3.2727 no 3_757
H28 H18 3.5270 no 1_556
H28 H19 2.6293 no 1_655
H28 H25 3.5768 no 4_555
H28 H31 2.9305 no 1_556
H28 H33 3.5946 no 1_556
H29 O1 2.5834 no 2_746
H29 C17 3.5062 no 3_856
H29 C22 3.4097 no 2_746
H29 C26 3.4467 no 2_746
H29 C27 2.8711 no 2_746
H29 C28 3.1940 no 2_746
H29 H31 3.0577 no 2_845
H30 N2 3.5102 no 3_856
H30 N3 3.2411 no 3_856
H30 C3 3.0956 no 3_856
H30 C16 3.3953 no 3_856
H30 C19 3.2153 no 2_845
H30 C32 3.4850 no 3_756
H30 H20 2.9948 no 3_756
H30 H31 3.4275 no 2_845
H30 H33 2.3303 no 2_845
H31 O1 2.6135 no 1_654
H31 C26 3.4056 no 1_654
H31 C27 3.4448 no 1_654
H31 H19 3.2143 no 1_654
H31 H27 2.7992 no 1_654
H31 H28 2.9305 no 1_554
H31 H29 3.0577 no 2_855
H31 H30 3.4275 no 2_855
H32 N4 3.0240 no 2_746
H32 C8 3.3296 no 2_746
H32 C22 2.9628 no 2_746
H32 C23 3.3581 no 2_746
H32 C27 3.4032 no 2_746
H32 H9 2.6000 no 2_746
H32 H13 3.5522 no 3_756
H32 H22 3.5598 no 3_757
H32 H27 3.1047 no 3_757
H33 C12 3.2221 no 2_855
H33 C31 3.5216 no 4_654
H33 C32 3.4122 no 4_654
H33 H20 3.5567 no 4_654
H33 H28 3.5946 no 1_554
H33 H30 2.3303 no 2_855

loop_
_geom_torsion_atom_site_label_1
_geom_torsion_atom_site_label_2
_geom_torsion_atom_site_label_3
_geom_torsion_atom_site_label_4
_geom_torsion
_geom_torsion_publ_flag
C27 O1 C28 C29 164.08(10) no
C27 O1 C28 C33 -17.39(17) no
C28 O1 C27 C22 16.69(16) no
C28 O1 C27 C26 -165.60(10) no
C1 N1 C2 N2 -1.13(17) no
C1 N1 C2 C10 178.90(10) no
C2 N1 C1 N3 -1.10(17) no
C2 N1 C1 C4 179.31(10) no
C2 N2 C3 N3 -0.79(18) no
C2 N2 C3 C16 177.84(10) no
C3 N2 C2 N1 2.01(18) no
C3 N2 C2 C10 -178.03(10) no
C1 N3 C3 N2 -1.13(18) no
C1 N3 C3 C16 -179.76(10) no
C3 N3 C1 N1 2.14(18) no
C3 N3 C1 C4 -178.26(10) no
C7 N4 C22 C23 7.96(18) no
C7 N4 C22 C27 -174.10(10) no
C22 N4 C7 C6 82.64(15) no
C22 N4 C7 C8 -96.15(14) no
C7 N4 C33 C28 173.13(10) no
C7 N4 C33 C32 -7.71(18) no
C33 N4 C7 C6 -74.92(15) no
C33 N4 C7 C8 106.28(14) no
C22 N4 C33 C28 15.48(16) no
C22 N4 C33 C32 -165.36(10) no
C33 N4 C22 C23 165.88(10) no
C33 N4 C22 C27 -16.18(16) no
N1 C1 C4 C5 0.25(17) no
N1 C1 C4 C9 -179.18(10) no
N3 C1 C4 C5 -179.38(10) no
N3 C1 C4 C9 1.20(17) no
N1 C2 C10 C11 -166.47(10) no
N1 C2 C10 C15 14.32(17) no
N2 C2 C10 C11 13.56(17) no
N2 C2 C10 C15 -165.65(10) no
N2 C3 C16 C17 -176.64(10) no
N2 C3 C16 C21 1.64(17) no
N3 C3 C16 C17 2.08(17) no
N3 C3 C16 C21 -179.64(10) no
C1 C4 C5 C6 179.25(10) no
C1 C4 C9 C8 179.99(10) no
C5 C4 C9 C8 0.57(18) no
C9 C4 C5 C6 -1.32(18) no
C4 C5 C6 C7 0.77(19) no
C5 C6 C7 N4 -178.24(11) no
C5 C6 C7 C8 0.55(19) no
N4 C7 C8 C9 177.50(10) no
C6 C7 C8 C9 -1.30(19) no
C7 C8 C9 C4 0.74(19) no
C2 C10 C11 C12 -179.46(10) no
C2 C10 C15 C14 179.09(11) no
C11 C10 C15 C14 -0.12(19) no
C15 C10 C11 C12 -0.24(19) no
C10 C11 C12 C13 0.3(2) no
C11 C12 C13 C14 0.1(2) no
C12 C13 C14 C15 -0.5(2) no
C13 C14 C15 C10 0.5(2) no
C3 C16 C17 C18 178.10(11) no
C3 C16 C21 C20 -178.39(11) no
C17 C16 C21 C20 -0.09(18) no
C21 C16 C17 C18 -0.20(18) no
C16 C17 C18 C19 0.3(2) no
C17 C18 C19 C20 -0.1(2) no
C18 C19 C20 C21 -0.2(2) no
C19 C20 C21 C16 0.3(2) no
N4 C22 C23 C24 176.68(11) no
N4 C22 C27 O1 -0.10(17) no
N4 C22 C27 C26 -177.71(10) no
C23 C22 C27 O1 177.95(11) no
C23 C22 C27 C26 0.33(18) no
C27 C22 C23 C24 -1.28(18) no
C22 C23 C24 C25 1.2(2) no
C23 C24 C25 C26 -0.0(2) no
C24 C25 C26 C27 -0.9(2) no
C25 C26 C27 O1 -176.95(11) no
C25 C26 C27 C22 0.76(19) no
O1 C28 C29 C30 178.06(11) no
O1 C28 C33 N4 1.39(18) no
O1 C28 C33 C32 -177.81(10) no
C29 C28 C33 N4 179.87(11) no
C29 C28 C33 C32 0.66(19) no
C33 C28 C29 C30 -0.5(2) no
C28 C29 C30 C31 0.2(2) no
C29 C30 C31 C32 -0.1(2) no
C30 C31 C32 C33 0.3(2) no
C31 C32 C33 N4 -179.74(11) no
C31 C32 C33 C28 -0.57(19) no
